data_2003434
loop_
_publ_author_name
'Neidle, S.'
'Snook, C. F.'
'Murrer, B. A.'
'Barnard, C. F. J.'

_publ_section_title
;
 Bis(acetato)amminedichloro(cyclohexylamine)platinum(IV), an Orally
 Active Anticancer Drug
;
_journal_issue 5
_journal_name_full 'Acta Crystallographica Section C'
_journal_page_first 822
_journal_page_last 824
_journal_paper_doi 10.1107/S0108270194013600
_journal_volume 51
_journal_year 1995
_chemical_formula_moiety 'C10 H22 Cl2 N2 O4 Pt'
_chemical_formula_sum 'C10 H22 Cl2 N2 O4 Pt'
_chemical_formula_weight 500.29
_chemical_name_common JM216
_chemical_name_systematic
;
Bis(acetato)-ammine-dichloro-cyclohexylamine platinum(IV)
;
_space_group_IT_number 14
_symmetry_cell_setting monoclinic
_symmetry_space_group_name_Hall '-P 2yab'
_symmetry_space_group_name_H-M 'P 1 21/a 1'
_cell_angle_alpha 90.00
_cell_angle_beta 110.510(10)
_cell_angle_gamma 90.00
_cell_formula_units_Z 4
_cell_length_a 13.588(2)
_cell_length_b 8.2860(10)
_cell_length_c 14.683(2)
_cell_measurement_reflns_used 25
_cell_measurement_temperature 293(2)
_cell_measurement_theta_max 22
_cell_measurement_theta_min 1.5
_cell_volume 1548.4(4)
_computing_cell_refinement
;
CAD-4 Operations Manual (Enraf-Nonius, 1977)
;
_computing_data_collection
;
CAD-4 Operations Manual (Enraf-Nonius, 1977)
;
_computing_data_reduction
;
CAD-4 Operations Manual (Enraf-Nonius, 1977)
;
_computing_molecular_graphics 'ORTEX (McArdle, 1993)'
_computing_structure_refinement 'SHELXL93 (Sheldrick, 1993)'
_computing_structure_solution 'SHELXS86 (Sheldrick, 1990)'
_diffrn_ambient_temperature 293(2)
_diffrn_measurement_device 'Enraf-Nonius CAD-4T'
_diffrn_measurement_method \w/2\q
_diffrn_radiation_monochromator graphite
_diffrn_radiation_source rotating_anode
_diffrn_radiation_type 'Cu K\a'
_diffrn_radiation_wavelength 1.54051
_diffrn_reflns_av_R_equivalents 0.0000
_diffrn_reflns_av_sigmaI/netI 0.0253
_diffrn_reflns_limit_h_max 11
_diffrn_reflns_limit_h_min -11
_diffrn_reflns_limit_k_max 9
_diffrn_reflns_limit_k_min 0
_diffrn_reflns_limit_l_max 16
_diffrn_reflns_limit_l_min 0
_diffrn_reflns_number 2063
_diffrn_reflns_theta_max 64.83
_diffrn_reflns_theta_min 3.21
_diffrn_standards_decay_% 0
_diffrn_standards_interval_time 60
_diffrn_standards_number 3
_exptl_absorpt_coefficient_mu 20.518
_exptl_absorpt_correction_T_max 0.91
_exptl_absorpt_correction_T_min 0.78
_exptl_absorpt_correction_type
;
empirical (Fourier series DIFABS; Walker & Stuart, 1983)
;
_exptl_crystal_colour 'light yellow'
_exptl_crystal_density_diffrn 2.146
_exptl_crystal_description plates
_exptl_crystal_F_000 960
_exptl_crystal_size_max 0.04
_exptl_crystal_size_mid 0.03
_exptl_crystal_size_min 0.01
_refine_diff_density_max 0.547
_refine_diff_density_min -0.854
_refine_ls_extinction_method none
_refine_ls_goodness_of_fit_all 0.971
_refine_ls_goodness_of_fit_obs 0.981
_refine_ls_matrix_type full
_refine_ls_number_parameters 92
_refine_ls_number_reflns 2063
_refine_ls_number_restraints 0
_refine_ls_restrained_S_all 0.971
_refine_ls_restrained_S_obs 0.981
_refine_ls_R_factor_all 0.0417
_refine_ls_R_factor_obs 0.037
_refine_ls_shift/esd_max -0.004
_refine_ls_shift/esd_mean 0.001
_refine_ls_structure_factor_coef Fsqd
_refine_ls_weighting_scheme
;
calc w = 1/[\s^2^(F~o~^2^) + (0.1000P)^2^]
where P = (F~o~^2^ + 2F~c~^2^)/3
;
_refine_ls_wR_factor_all 0.1147
_refine_ls_wR_factor_obs 0.111
_reflns_number_observed 972
_reflns_number_total 2063
_reflns_observed_criterion >2sigma(I)
_cod_data_source_file cr1156.cif
_cod_data_source_block JM216
_cod_depositor_comments
;
The following automatic conversions were performed:

'_symmetry_cell_setting' value 'Monoclinic' changed to 'monoclinic'
according to /home/saulius/struct/CIF-dictionaries/cif_core.dic
dictionary named 'cif_core.dic' version 2.4.1 from 2010-06-29.

Automatic conversion script
Id: cif_fix_values 1715 2011-07-08 13:25:40Z adriana 
;
_cod_original_sg_symbol_H-M 'P 21/a'
_cod_database_code 2003434

loop_
_symmetry_equiv_pos_as_xyz
'x, y, z'
'-x+1/2, y+1/2, -z'
'-x, -y, -z'
'x-1/2, -y-1/2, z'

loop_
_atom_site_aniso_label
_atom_site_aniso_U_11
_atom_site_aniso_U_12
_atom_site_aniso_U_13
_atom_site_aniso_U_22
_atom_site_aniso_U_23
_atom_site_aniso_U_33
Pt1 0.0243(7) -0.0008(2) 0.0081(6) 0.0151(3) 0.0004(2) 0.0251(4)
Cl1 0.036(3) -0.0055(15) 0.014(3) 0.0181(13) -0.0029(13) 0.031(2)
Cl2 0.026(3) 0.0034(14) 0.006(3) 0.0276(14) 0.002(2) 0.043(2)

loop_
_atom_site_label
_atom_site_occupancy
_atom_site_fract_x
_atom_site_fract_y
_atom_site_fract_z
_atom_site_U_iso_or_equiv
_atom_site_thermal_displace_type
_atom_site_calc_flag
_atom_site_type_symbol
Pt1 1 0.11762(5) 0.17580(5) 0.17340(4) 0.0216(5) Uani d Pt
Cl1 1 0.0599(3) -0.0847(3) 0.1302(2) 0.028(2) Uani d Cl
Cl2 1 0.2789(3) 0.0794(3) 0.2735(3) 0.034(2) Uani d Cl
O1 1 0.0730(11) 0.1677(9) 0.2934(9) 0.029(2) Uiso d O
O3 1 -0.0953(9) 0.1033(11) 0.2233(8) 0.039(2) Uiso d O
O4 1 0.1750(11) 0.1814(9) 0.0645(9) 0.034(2) Uiso d O
O5 1 0.1026(10) 0.4192(11) 0.0033(8) 0.042(2) Uiso d O
N1 1 -0.0297(11) 0.2505(13) 0.0838(8) 0.029(2) Uiso d N
H1A 1 -0.0720 0.2575 0.1181 0.043 Uiso calc H
H1B 1 -0.0557 0.1794 0.0359 0.043 Uiso calc H
H1C 1 -0.0246 0.3467 0.0588 0.043 Uiso calc H
N2 1 0.1734(11) 0.4082(12) 0.2113(9) 0.030(2) Uiso d N
H21 1 0.2414 0.4086 0.2166 0.036 Uiso calc H
H22 1 0.1391 0.4726 0.1608 0.036 Uiso calc H
C1 1 -0.0185(16) 0.1342(16) 0.2960(13) 0.030(3) Uiso d C
C2 1 -0.0181(18) 0.1466(18) 0.3948(15) 0.046(4) Uiso d C
H2A 1 0.0515 0.1715 0.4380 0.069 Uiso calc H
H2B 1 -0.0403 0.0458 0.4135 0.069 Uiso calc H
H2C 1 -0.0655 0.2306 0.3980 0.069 Uiso calc H
C3 1 0.1556(14) 0.2945(15) -0.0007(11) 0.029(3) Uiso d C
C4 1 0.1949(18) 0.2656(20) -0.0790(14) 0.048(4) Uiso d C
H4A 1 0.2326 0.1653 -0.0680 0.073 Uiso calc H
H4B 1 0.2411 0.3518 -0.0814 0.073 Uiso calc H
H4C 1 0.1370 0.2604 -0.1396 0.073 Uiso calc H
C5 1 0.1673(13) 0.4863(14) 0.3000(11) 0.027(3) Uiso d C
H5 1 0.1880 0.4085 0.3537 0.032 Uiso calc H
C6 1 0.2425(14) 0.6331(16) 0.3273(11) 0.033(3) Uiso d C
H6A 1 0.3137 0.5970 0.3387 0.040 Uiso calc H
H6B 1 0.2232 0.7086 0.2734 0.040 Uiso calc H
C7 1 0.2390(16) 0.7165(17) 0.4152(13) 0.039(3) Uiso d C
H7A 1 0.2841 0.8109 0.4279 0.047 Uiso calc H
H7B 1 0.2654 0.6449 0.4708 0.047 Uiso calc H
C8 1 0.1314(17) 0.7659(20) 0.4028(14) 0.050(4) Uiso d C
H8A 1 0.1094 0.8507 0.3543 0.060 Uiso calc H
H8B 1 0.1298 0.8091 0.4637 0.060 Uiso calc H
C9 1 0.0535(20) 0.6218(25) 0.3706(18) 0.068(5) Uiso d C
H9A 1 0.0703 0.5431 0.4228 0.082 Uiso calc H
H9B 1 -0.0174 0.6603 0.3588 0.082 Uiso calc H
C10 1 0.0575(15) 0.5441(16) 0.2829(12) 0.037(3) Uiso d C
H10A 1 0.0364 0.6202 0.2293 0.044 Uiso calc H
H10B 1 0.0093 0.4535 0.2658 0.044 Uiso calc H

loop_
_atom_type_symbol
_atom_type_description
_atom_type_scat_source
_atom_type_scat_dispersion_real
_atom_type_scat_dispersion_imag
C C 'International Tables Vol C Tables 4.2.6.8 and 6.1.1.4' 0.0181 0.009
H H 'International Tables Vol C Tables 4.2.6.8 and 6.1.1.4' 0.0000 0.000
N N 'International Tables Vol C Tables 4.2.6.8 and 6.1.1.4' 0.0311 0.018
O O 'International Tables Vol C Tables 4.2.6.8 and 6.1.1.4' 0.0492 0.032
Cl Cl 'International Tables Vol C Tables 4.2.6.8 and 6.1.1.4' 0.3639 0.7
Pt Pt 'International Tables Vol C Tables 4.2.6.8 and 6.1.1.4' -4.5932 6.

loop_
_geom_angle_atom_site_label_1
_geom_angle_atom_site_label_2
_geom_angle_atom_site_label_3
_geom_angle
_geom_angle_publ_flag
O4 Pt1 O1 174.7(3) yes
O4 Pt1 N1 92.6(6) yes
O1 Pt1 N1 92.6(6) yes
O4 Pt1 N2 89.1(6) yes
O1 Pt1 N2 89.4(6) yes
N1 Pt1 N2 94.3(4) yes
O4 Pt1 Cl1 89.5(3) yes
O1 Pt1 Cl1 91.8(2) yes
N1 Pt1 Cl1 86.9(3) yes
N2 Pt1 Cl1 178.3(5) yes
O4 Pt1 Cl2 88.2(3) yes
O1 Pt1 Cl2 86.7(3) yes
N1 Pt1 Cl2 177.1(3) yes
N2 Pt1 Cl2 88.5(3) yes
Cl1 Pt1 Cl2 90.39(10) yes
C1 O1 Pt1 127.7(11) ?
C3 O4 Pt1 124.5(11) ?
C5 N2 Pt1 120.9(12) ?
O3 C1 O1 123.6(17) ?
O3 C1 C2 125.9(17) ?
O1 C1 C2 110.5(16) ?
O5 C3 O4 121.7(15) ?
O5 C3 C4 122.9(15) ?
O4 C3 C4 115.4(16) ?
N2 C5 C10 110.5(13) ?
N2 C5 C6 109.7(12) ?
C10 C5 C6 108.6(12) ?
C7 C6 C5 112.0(14) ?
C6 C7 C8 110.9(16) ?
C7 C8 C9 111.5(18) ?
C10 C9 C8 112.0(19) ?
C9 C10 C5 109.6(16) ?

loop_
_geom_bond_atom_site_label_1
_geom_bond_atom_site_label_2
_geom_bond_distance
_geom_bond_publ_flag
Pt1 O4 2.01(2) yes
Pt1 O1 2.06(2) yes
Pt1 N1 2.067(13) yes
Pt1 N2 2.073(13) yes
Pt1 Cl1 2.308(2) yes
Pt1 Cl2 2.312(3) yes
O1 C1 1.29(4) ?
O3 C1 1.23(2) ?
O4 C3 1.30(2) ?
O5 C3 1.27(2) ?
N2 C5 1.48(3) ?
C1 C2 1.45(4) ?
C3 C4 1.45(4) ?
C5 C10 1.50(3) ?
C5 C6 1.55(2) ?
C6 C7 1.48(3) ?
C7 C8 1.47(4) ?
C8 C9 1.56(3) ?
C9 C10 1.46(4) ?
